data_7053128
loop_
_publ_author_name
'Boland, Yves'
'Safin, Damir A.'
'Tinant, Bernard'
'Babashkina, Maria G.'
'Marchand-Brynaert, Jacqueline'
'Garcia, Yann'

_publ_section_title
;
 Routes to novel mono- and bis-tetrazole compounds: synthesis,
 spectroscopic and structural characterization
;
_journal_issue 4
_journal_name_full 'New Journal of Chemistry'
_journal_page_first 1174
_journal_paper_doi 10.1039/c3nj00090g
_journal_volume 37
_journal_year 2013
_chemical_formula_sum 'C6 H9 N5 O2'
_chemical_formula_weight 183.18
_chemical_name_systematic
;
?
;
_space_group_IT_number 14
_symmetry_cell_setting monoclinic
_symmetry_space_group_name_Hall '-P 2yab'
_symmetry_space_group_name_H-M 'P 1 21/a 1'
_atom_sites_solution_hydrogens geom
_atom_sites_solution_primary direct
_atom_sites_solution_secondary difmap
_audit_creation_method SHELXL-97
_cell_angle_alpha 90.00
_cell_angle_beta 108.69(2)
_cell_angle_gamma 90.00
_cell_formula_units_Z 4
_cell_length_a 10.619(3)
_cell_length_b 5.430(2)
_cell_length_c 14.639(5)
_cell_measurement_reflns_used all
_cell_measurement_temperature 120(2)
_cell_measurement_theta_max 26.3
_cell_measurement_theta_min 3.
_cell_volume 799.6(5)
_computing_cell_refinement MAR
_computing_data_collection MAR
_computing_data_reduction MARHKL
_computing_structure_refinement 'SHELXL-97 (Sheldrick, 1997)'
_computing_structure_solution 'SHELXS-97 (Sheldrick, 1990)'
_diffrn_ambient_temperature 120(2)
_diffrn_detector_area_resol_mean 6.66
_diffrn_measured_fraction_theta_full 0.991
_diffrn_measured_fraction_theta_max 0.991
_diffrn_measurement_device_type 'MAR345 image plate'
_diffrn_measurement_method '140 images, \D\F 3\%'
_diffrn_radiation_monochromator graphite
_diffrn_radiation_source 'RU200 rotating anode'
_diffrn_radiation_type MoK\a
_diffrn_radiation_wavelength 0.71069
_diffrn_reflns_av_R_equivalents 0.057
_diffrn_reflns_av_sigmaI/netI 0.0385
_diffrn_reflns_limit_h_max 13
_diffrn_reflns_limit_h_min -13
_diffrn_reflns_limit_k_max 6
_diffrn_reflns_limit_k_min -6
_diffrn_reflns_limit_l_max 18
_diffrn_reflns_limit_l_min -18
_diffrn_reflns_number 12338
_diffrn_reflns_theta_full 26.37
_diffrn_reflns_theta_max 26.37
_diffrn_reflns_theta_min 2.94
_exptl_absorpt_coefficient_mu 0.119
_exptl_absorpt_correction_type none
_exptl_crystal_colour colourless
_exptl_crystal_density_diffrn 1.522
_exptl_crystal_density_method 'not measured'
_exptl_crystal_description platelike
_exptl_crystal_F_000 384
_exptl_crystal_size_max 0.36
_exptl_crystal_size_mid 0.32
_exptl_crystal_size_min 0.10
_refine_diff_density_max 0.263
_refine_diff_density_min -0.294
_refine_diff_density_rms 0.072
_refine_ls_extinction_coef 0.086(11)
_refine_ls_extinction_expression Fc^*^=kFc[1+0.001xFc^2^\l^3^/sin(2\q)]^-1/4^
_refine_ls_extinction_method SHELXL
_refine_ls_goodness_of_fit_ref 1.206
_refine_ls_hydrogen_treatment refxyz
_refine_ls_matrix_type full
_refine_ls_number_parameters 147
_refine_ls_number_reflns 1620
_refine_ls_number_restraints 0
_refine_ls_restrained_S_all 1.206
_refine_ls_R_factor_all 0.0433
_refine_ls_R_factor_gt 0.0400
_refine_ls_shift/su_max 0.000
_refine_ls_shift/su_mean 0.000
_refine_ls_structure_factor_coef Fsqd
_refine_ls_weighting_details 'calc w=1/[\s^2^(Fo^2^)+(0.0584P)^2^+0.3815P] where P=(Fo^2^+2Fc^2^)/3'
_refine_ls_weighting_scheme calc
_refine_ls_wR_factor_gt 0.1205
_refine_ls_wR_factor_ref 0.1231
_reflns_number_gt 1468
_reflns_number_total 1620
_reflns_threshold_expression >2sigma(I)
_cod_data_source_file c3nj00090g.txt
_cod_data_source_block yb16
_cod_original_sg_symbol_H-M ' P21/a '
_cod_database_code 7053128

loop_
_symmetry_equiv_pos_as_xyz
'x, y, z'
'-x+1/2, y+1/2, -z'
'-x, -y, -z'
'x-1/2, -y-1/2, z'

loop_
_atom_site_label
_atom_site_type_symbol
_atom_site_fract_x
_atom_site_fract_y
_atom_site_fract_z
_atom_site_U_iso_or_equiv
_atom_site_adp_type
_atom_site_occupancy
_atom_site_symmetry_multiplicity
_atom_site_calc_flag
N1 N 0.53797(12) 0.0292(2) 0.62500(9) 0.0171(3) Uani 1 1 d
N2 N 0.54463(14) -0.2132(2) 0.64568(10) 0.0233(3) Uani 1 1 d
N3 N 0.42395(14) -0.2953(3) 0.61415(10) 0.0259(4) Uani 1 1 d
N4 N 0.33718(13) -0.1116(3) 0.57239(10) 0.0248(4) Uani 1 1 d
C5 C 0.41094(15) 0.0870(3) 0.58068(11) 0.0199(4) Uani 1 1 d
C6 C 0.65629(15) 0.1852(3) 0.65500(11) 0.0197(4) Uani 1 1 d
C7 C 0.68396(15) 0.2823(3) 0.75729(11) 0.0199(4) Uani 1 1 d
N8 N 0.71362(12) 0.0898(2) 0.82956(9) 0.0187(3) Uani 1 1 d
C9 C 0.61756(15) -0.0209(3) 0.85701(11) 0.0202(4) Uani 1 1 d
O10 O 0.66898(11) -0.2172(2) 0.91433(8) 0.0251(3) Uani 1 1 d
C11 C 0.81235(17) -0.2208(3) 0.93296(12) 0.0259(4) Uani 1 1 d
C12 C 0.83374(16) -0.0596(3) 0.85417(13) 0.0247(4) Uani 1 1 d
O13 O 0.50183(11) 0.0393(2) 0.83737(9) 0.0277(3) Uani 1 1 d
H5 H 0.3815(18) 0.248(4) 0.5583(14) 0.0242(16) Uiso 1 1 d
H6A H 0.7275(19) 0.082(4) 0.6478(14) 0.0242(16) Uiso 1 1 d
H6B H 0.6411(18) 0.325(4) 0.6133(14) 0.0242(16) Uiso 1 1 d
H7A H 0.6074(19) 0.373(4) 0.7629(13) 0.0242(16) Uiso 1 1 d
H7B H 0.760(2) 0.393(4) 0.7712(14) 0.0242(16) Uiso 1 1 d
H11A H 0.8380(19) -0.393(4) 0.9281(13) 0.0242(16) Uiso 1 1 d
H11B H 0.8551(18) -0.149(4) 0.9971(14) 0.0242(16) Uiso 1 1 d
H12A H 0.9118(19) 0.042(4) 0.8792(14) 0.0242(16) Uiso 1 1 d
H12B H 0.8350(18) -0.157(4) 0.7966(14) 0.0242(16) Uiso 1 1 d

loop_
_atom_site_aniso_label
_atom_site_aniso_U_11
_atom_site_aniso_U_22
_atom_site_aniso_U_33
_atom_site_aniso_U_23
_atom_site_aniso_U_13
_atom_site_aniso_U_12
N1 0.0194(6) 0.0147(6) 0.0174(6) 0.0008(5) 0.0063(5) 0.0005(5)
N2 0.0259(7) 0.0163(7) 0.0267(7) 0.0018(5) 0.0071(5) 0.0007(5)
N3 0.0286(7) 0.0191(7) 0.0281(7) -0.0016(5) 0.0062(6) -0.0027(5)
N4 0.0229(7) 0.0229(7) 0.0262(7) -0.0026(6) 0.0048(5) -0.0023(5)
C5 0.0200(7) 0.0192(8) 0.0201(7) -0.0004(6) 0.0056(6) 0.0013(6)
C6 0.0172(7) 0.0190(8) 0.0233(8) 0.0038(6) 0.0072(6) -0.0006(6)
C7 0.0183(8) 0.0167(7) 0.0229(8) 0.0011(6) 0.0040(6) -0.0015(6)
N8 0.0159(6) 0.0187(7) 0.0207(7) 0.0016(5) 0.0046(5) 0.0004(5)
C9 0.0228(8) 0.0189(7) 0.0192(7) -0.0036(6) 0.0072(6) -0.0016(6)
O10 0.0282(6) 0.0236(6) 0.0250(6) 0.0044(5) 0.0106(5) 0.0006(5)
C11 0.0263(9) 0.0263(9) 0.0238(8) 0.0036(7) 0.0062(6) 0.0052(7)
C12 0.0180(8) 0.0260(9) 0.0287(9) 0.0061(7) 0.0056(6) 0.0037(6)
O13 0.0204(6) 0.0303(7) 0.0345(7) -0.0008(5) 0.0117(5) 0.0001(5)

loop_
_atom_type_symbol
_atom_type_description
_atom_type_scat_dispersion_real
_atom_type_scat_dispersion_imag
_atom_type_scat_source
C C 0.0033 0.0016 'International Tables Vol C Tables 4.2.6.8 and 6.1.1.4'
H H 0.0000 0.0000 'International Tables Vol C Tables 4.2.6.8 and 6.1.1.4'
N N 0.0061 0.0033 'International Tables Vol C Tables 4.2.6.8 and 6.1.1.4'
O O 0.0106 0.0060 'International Tables Vol C Tables 4.2.6.8 and 6.1.1.4'

loop_
_geom_angle_atom_site_label_1
_geom_angle_atom_site_label_2
_geom_angle_atom_site_label_3
_geom_angle
C5 N1 N2 108.14(13)
C5 N1 C6 130.39(13)
N2 N1 C6 121.37(13)
N3 N2 N1 106.37(13)
N2 N3 N4 110.95(13)
C5 N4 N3 105.17(13)
N4 C5 N1 109.36(14)
N4 C5 H5 126.9(11)
N1 C5 H5 123.7(11)
N1 C6 C7 111.86(12)
N1 C6 H6A 104.9(11)
C7 C6 H6A 113.2(11)
N1 C6 H6B 108.4(11)
C7 C6 H6B 107.1(12)
H6A C6 H6B 111.4(16)
N8 C7 C6 113.32(13)
N8 C7 H7A 107.1(11)
C6 C7 H7A 110.7(11)
N8 C7 H7B 108.7(11)
C6 C7 H7B 107.7(11)
H7A C7 H7B 109.2(16)
C9 N8 C7 122.01(13)
C9 N8 C12 111.32(13)
C7 N8 C12 123.44(12)
O13 C9 N8 127.83(15)
O13 C9 O10 122.26(14)
N8 C9 O10 109.90(13)
C9 O10 C11 108.36(12)
O10 C11 C12 104.53(12)
O10 C11 H11A 107.2(11)
C12 C11 H11A 112.3(11)
O10 C11 H11B 108.0(11)
C12 C11 H11B 111.2(12)
H11A C11 H11B 113.0(16)
N8 C12 C11 100.16(13)
N8 C12 H12A 110.6(12)
C11 C12 H12A 111.1(12)
N8 C12 H12B 109.5(11)
C11 C12 H12B 112.5(12)
H12A C12 H12B 112.4(16)

loop_
_geom_bond_atom_site_label_1
_geom_bond_atom_site_label_2
_geom_bond_distance
N1 C5 1.333(2)
N1 N2 1.3471(19)
N1 C6 1.4613(19)
N2 N3 1.294(2)
N3 N4 1.363(2)
N4 C5 1.315(2)
C5 H5 0.95(2)
C6 C7 1.525(2)
C6 H6A 0.97(2)
C6 H6B 0.95(2)
C7 N8 1.449(2)
C7 H7A 0.977(19)
C7 H7B 0.98(2)
N8 C9 1.351(2)
N8 C12 1.456(2)
C9 O13 1.2138(19)
C9 O10 1.3584(19)
O10 C11 1.458(2)
C11 C12 1.522(2)
C11 H11A 0.98(2)
C11 H11B 0.98(2)
C12 H12A 0.97(2)
C12 H12B 1.00(2)

loop_
_geom_torsion_atom_site_label_1
_geom_torsion_atom_site_label_2
_geom_torsion_atom_site_label_3
_geom_torsion_atom_site_label_4
_geom_torsion
C5 N1 N2 N3 -0.04(16)
C6 N1 N2 N3 176.81(13)
N1 N2 N3 N4 0.29(17)
N2 N3 N4 C5 -0.43(18)
N3 N4 C5 N1 0.40(17)
N2 N1 C5 N4 -0.24(17)
C6 N1 C5 N4 -176.70(14)
C5 N1 C6 C7 90.13(18)
N2 N1 C6 C7 -85.93(17)
N1 C6 C7 N8 63.40(16)
C6 C7 N8 C9 -90.15(17)
C6 C7 N8 C12 67.76(18)
C7 N8 C9 O13 -10.2(2)
C12 N8 C9 O13 -170.53(16)
C7 N8 C9 O10 171.02(13)
C12 N8 C9 O10 10.70(18)
O13 C9 O10 C11 -173.17(15)
N8 C9 O10 C11 5.68(16)
C9 O10 C11 C12 -18.63(17)
C9 N8 C12 C11 -21.09(17)
C7 N8 C12 C11 178.93(14)
O10 C11 C12 N8 22.97(16)
